data_4327334
loop_
_publ_author_name
'Pin-Shu Chien'
'Lan-Chang Liang'

_publ_section_title
;
 Zirconium and Hafnium Complexes Containing Bidentate
 Diarylamido-Phosphine Ligands
;
_journal_name_full 'Inorganic Chemistry'
_journal_page_first 5147
_journal_page_last 5151
_journal_paper_doi 10.1021/ic050599+
_journal_volume 44
_journal_year 2005
_chemical_formula_moiety 'C42 H40 Cl2 Hf1 N2 O1 P2'
_chemical_formula_sum 'C52 H46 Cl2 Hf N2 O0 P2'
_chemical_formula_weight 1010.24
_chemical_name_systematic
;
 ?
;
_space_group_IT_number 15
_symmetry_cell_setting monoclinic
_symmetry_space_group_name_Hall '-C 2yc'
_symmetry_space_group_name_H-M 'C 1 2/c 1'
_atom_sites_solution_hydrogens geom
_atom_sites_solution_primary direct
_atom_sites_solution_secondary difmap
_audit_creation_method SHELXL-97
_cell_angle_alpha 90.00
_cell_angle_beta 105.9330(10)
_cell_angle_gamma 90.00
_cell_formula_units_Z 4
_cell_length_a 14.9060(2)
_cell_length_b 18.9720(4)
_cell_length_c 16.3230(3)
_cell_measurement_reflns_used 4372
_cell_measurement_temperature 100(2)
_cell_measurement_theta_max 25.028
_cell_measurement_theta_min 2.037
_cell_volume 4438.75(14)
_computing_cell_refinement 'HKL Scalepack (Otwinowski & Minor 1997)'
_computing_data_collection 'Collect (Nonius BV, 1997-2000)'
_computing_data_reduction 'HKL Denzo and Scalepack (Otwinowski & Minor 19'
_computing_molecular_graphics 'Ortep-3 for Windows (Farrugia, 1997)'
_computing_publication_material 'WinGX publication routines (Farrugia, 1999)'
_computing_structure_refinement 'SHELXL-97 (Sheldrick, 1997)'
_computing_structure_solution 'SHELXS-97 (Sheldrick, 1997)'
_diffrn_ambient_temperature 100(2)
_diffrn_measured_fraction_theta_full 0.998
_diffrn_measured_fraction_theta_max 0.998
_diffrn_measurement_device_type KappaCCD
_diffrn_measurement_method 'CCD rotation images, thick slices'
_diffrn_radiation_monochromator graphite
_diffrn_radiation_source 'fine-focus sealed tube'
_diffrn_radiation_type MoK\a
_diffrn_radiation_wavelength 0.71073
_diffrn_reflns_av_R_equivalents 0.0794
_diffrn_reflns_av_sigmaI/netI 0.0447
_diffrn_reflns_limit_h_max 17
_diffrn_reflns_limit_h_min -17
_diffrn_reflns_limit_k_max 22
_diffrn_reflns_limit_k_min -22
_diffrn_reflns_limit_l_max 19
_diffrn_reflns_limit_l_min -19
_diffrn_reflns_number 19512
_diffrn_reflns_theta_full 25.01
_diffrn_reflns_theta_max 25.01
_diffrn_reflns_theta_min 2.15
_exptl_absorpt_coefficient_mu 2.581
_exptl_absorpt_correction_T_max 0.6774
_exptl_absorpt_correction_T_min 0.4479
_exptl_absorpt_correction_type multi-scan
_exptl_absorpt_process_details
;
 ?
;
_exptl_crystal_colour yellow
_exptl_crystal_density_diffrn 1.512
_exptl_crystal_description prism
_exptl_crystal_F_000 2032
_exptl_crystal_size_max 0.4
_exptl_crystal_size_mid 0.26
_exptl_crystal_size_min 0.12
_refine_diff_density_max 1.046
_refine_diff_density_min -2.035
_refine_diff_density_rms 0.402
_refine_ls_extinction_method none
_refine_ls_goodness_of_fit_ref 1.237
_refine_ls_hydrogen_treatment mixed
_refine_ls_matrix_type full
_refine_ls_number_parameters 267
_refine_ls_number_reflns 3914
_refine_ls_number_restraints 0
_refine_ls_restrained_S_all 1.237
_refine_ls_R_factor_all 0.0304
_refine_ls_R_factor_gt 0.0247
_refine_ls_shift/su_max 0.005
_refine_ls_shift/su_mean 0.001
_refine_ls_structure_factor_coef Fsqd
_refine_ls_weighting_details 'calc w=1/[\s^2^(Fo^2^)+(0.0474P)^2^+6.1377P] where P=(Fo^2^+2Fc^2^)/3'
_refine_ls_weighting_scheme calc
_refine_ls_wR_factor_gt 0.0704
_refine_ls_wR_factor_ref 0.0904
_reflns_number_gt 3735
_reflns_number_total 3914
_reflns_threshold_expression >2sigma(I)
_cod_data_source_file ic0505992Bsi20050418_113500_3.cif
_cod_data_source_block '[Me-NP]2HfCl2'
_cod_original_sg_symbol_H-M 'C 2/c'
_cod_database_code 4327334

loop_
_symmetry_equiv_pos_as_xyz
'x, y, z'
'-x, y, -z+1/2'
'x+1/2, y+1/2, z'
'-x+1/2, y+1/2, -z+1/2'
'-x, -y, -z'
'x, -y, z-1/2'
'-x+1/2, -y+1/2, -z'
'x+1/2, -y+1/2, z-1/2'

loop_
_atom_site_label
_atom_site_type_symbol
_atom_site_fract_x
_atom_site_fract_y
_atom_site_fract_z
_atom_site_U_iso_or_equiv
_atom_site_adp_type
_atom_site_occupancy
_atom_site_symmetry_multiplicity
_atom_site_calc_flag
_atom_site_refinement_flags
Hf1 Hf 0.5000 0.155040(10) 0.2500 0.01157(10) Uani 1 2 d S
Cl2 Cl 0.43804(6) 0.17323(5) 0.09839(6) 0.0164(2) Uani 1 1 d .
P1 P 0.37035(7) 0.26026(5) 0.24840(6) 0.0143(2) Uani 1 1 d .
N1 N 0.3751(2) 0.10460(16) 0.25763(18) 0.0138(6) Uani 1 1 d .
C1 C 0.3850(2) 0.0357(2) 0.2956(2) 0.0147(8) Uani 1 1 d .
C2 C 0.3886(3) -0.0241(2) 0.2469(2) 0.0165(8) Uani 1 1 d .
C3 C 0.3730(3) -0.0187(2) 0.1516(2) 0.0184(8) Uani 1 1 d .
H3A H 0.3782 -0.0645 0.1283 0.022 Uiso 1 1 d R
H3B H 0.4188 0.0122 0.1398 0.022 Uiso 1 1 d R
H3C H 0.3117 -0.0001 0.1263 0.022 Uiso 1 1 d R
C4 C 0.4029(3) -0.0898(2) 0.2875(2) 0.0199(8) Uani 1 1 d .
H4 H 0.4062 -0.1317 0.2555 0.024 Uiso 1 1 d R
C5 C 0.4120(3) -0.0952(2) 0.3739(2) 0.0210(8) Uani 1 1 d .
H5 H 0.4253 -0.1398 0.4022 0.025 Uiso 1 1 d R
C6 C 0.4024(3) -0.0360(2) 0.4204(2) 0.0178(8) Uani 1 1 d .
H6 H 0.4062 -0.0414 0.4798 0.021 Uiso 1 1 d R
C7 C 0.3872(3) 0.0297(2) 0.3831(2) 0.0157(8) Uani 1 1 d .
C8 C 0.3663(3) 0.0916(2) 0.4321(2) 0.0195(8) Uani 1 1 d .
H8A H 0.3576 0.1329 0.3967 0.023 Uiso 1 1 d R
H8B H 0.4177 0.0990 0.4818 0.023 Uiso 1 1 d R
H8C H 0.3107 0.0827 0.4492 0.023 Uiso 1 1 d R
C9 C 0.2846(3) 0.1304(2) 0.2291(2) 0.0142(7) Uani 1 1 d .
C10 C 0.2060(3) 0.0863(2) 0.2144(2) 0.0200(8) Uani 1 1 d .
H10 H 0.2150 0.0366 0.2248 0.024 Uiso 1 1 d R
C11 C 0.1177(3) 0.1135(2) 0.1848(3) 0.0249(9) Uani 1 1 d .
H11 H 0.0646 0.0829 0.1758 0.030 Uiso 1 1 d R
C12 C 0.1029(3) 0.1853(2) 0.1678(3) 0.0239(9) Uani 1 1 d .
H12 H 0.0405 0.2030 0.1461 0.029 Uiso 1 1 d R
C13 C 0.1789(3) 0.2294(2) 0.1825(2) 0.0215(9) Uani 1 1 d .
H13 H 0.1687 0.2788 0.1710 0.026 Uiso 1 1 d R
C14 C 0.2695(3) 0.2034(2) 0.2145(2) 0.0159(8) Uani 1 1 d .
C15 C 0.3631(3) 0.2986(2) 0.3490(2) 0.0176(8) Uani 1 1 d .
C16 C 0.2838(3) 0.2926(2) 0.3779(2) 0.0214(8) Uani 1 1 d .
H16 H 0.2310 0.2667 0.3444 0.026 Uiso 1 1 d R
C17 C 0.2809(3) 0.3240(2) 0.4544(3) 0.0244(9) Uani 1 1 d .
H17 H 0.2256 0.3203 0.4734 0.029 Uiso 1 1 d R
C18 C 0.3571(3) 0.3607(2) 0.5025(3) 0.0265(10) Uani 1 1 d .
H18 H 0.3553 0.3817 0.5555 0.032 Uiso 1 1 d R
C19 C 0.4369(3) 0.3665(2) 0.4743(3) 0.0255(9) Uani 1 1 d .
H19 H 0.4900 0.3927 0.5065 0.031 Uiso 1 1 d R
C20 C 0.4401(3) 0.3346(2) 0.3985(3) 0.0209(9) Uani 1 1 d .
H20 H 0.4962 0.3370 0.3805 0.025 Uiso 1 1 d R
C21 C 0.3470(3) 0.3343(2) 0.1731(3) 0.0171(8) Uani 1 1 d .
C22 C 0.3727(3) 0.4033(2) 0.2004(2) 0.0191(8) Uani 1 1 d .
H22 H 0.3972 0.4132 0.2601 0.023 Uiso 1 1 d R
C23 C 0.3628(3) 0.4567(2) 0.1409(3) 0.0232(9) Uani 1 1 d .
H23 H 0.3795 0.5040 0.1604 0.028 Uiso 1 1 d R
C24 C 0.3285(3) 0.4432(2) 0.0548(3) 0.0221(9) Uani 1 1 d .
H24 H 0.3238 0.4806 0.0142 0.027 Uiso 1 1 d R
C25 C 0.3014(3) 0.3756(2) 0.0274(2) 0.0202(8) Uani 1 1 d .
H25 H 0.2763 0.3659 -0.0323 0.024 Uiso 1 1 d R
C26 C 0.3110(3) 0.3211(2) 0.0870(2) 0.0183(8) Uani 1 1 d .
H26 H 0.2926 0.2741 0.0680 0.022 Uiso 1 1 d R

loop_
_atom_site_aniso_label
_atom_site_aniso_U_11
_atom_site_aniso_U_22
_atom_site_aniso_U_33
_atom_site_aniso_U_23
_atom_site_aniso_U_13
_atom_site_aniso_U_12
Hf1 0.01082(15) 0.01221(15) 0.01021(14) 0.000 0.00040(10) 0.000
Cl2 0.0171(5) 0.0194(4) 0.0106(4) 0.0001(4) 0.0002(4) 0.0002(4)
P1 0.0140(5) 0.0149(5) 0.0119(5) -0.0003(4) 0.0003(4) 0.0020(4)
N1 0.0133(15) 0.0147(16) 0.0128(15) 0.0019(12) 0.0027(12) -0.0006(12)
C1 0.0109(18) 0.0169(19) 0.0146(18) 0.0012(15) 0.0004(15) -0.0027(14)
C2 0.0134(19) 0.0207(19) 0.0143(18) 0.0018(15) 0.0016(15) -0.0020(15)
C3 0.021(2) 0.0198(19) 0.0137(19) -0.0024(15) 0.0026(16) -0.0019(16)
C4 0.022(2) 0.0128(18) 0.022(2) -0.0027(15) 0.0009(16) -0.0005(15)
C5 0.027(2) 0.0143(19) 0.0175(19) 0.0040(15) -0.0006(16) -0.0037(16)
C6 0.0137(19) 0.023(2) 0.0140(18) 0.0009(15) -0.0006(15) -0.0044(15)
C7 0.0128(18) 0.0184(19) 0.0146(18) 0.0003(15) 0.0019(15) -0.0028(15)
C8 0.022(2) 0.023(2) 0.0141(18) 0.0003(16) 0.0061(16) -0.0015(16)
C9 0.0110(18) 0.020(2) 0.0101(17) -0.0010(15) 0.0009(14) 0.0000(15)
C10 0.017(2) 0.021(2) 0.0189(19) 0.0031(16) 0.0002(16) -0.0016(16)
C11 0.014(2) 0.032(2) 0.026(2) 0.0010(19) 0.0015(17) -0.0043(18)
C12 0.013(2) 0.028(2) 0.026(2) 0.0000(19) -0.0026(17) 0.0038(17)
C13 0.018(2) 0.024(2) 0.019(2) 0.0018(17) -0.0016(16) 0.0066(16)
C14 0.0108(19) 0.021(2) 0.0147(18) -0.0025(16) 0.0016(15) -0.0009(15)
C15 0.020(2) 0.0160(19) 0.0143(18) 0.0005(15) 0.0009(16) 0.0055(15)
C16 0.020(2) 0.022(2) 0.021(2) -0.0011(17) 0.0034(17) 0.0008(16)
C17 0.026(2) 0.024(2) 0.025(2) -0.0008(19) 0.0108(19) 0.0045(18)
C18 0.040(3) 0.0212(19) 0.018(2) -0.0005(17) 0.008(2) 0.0078(19)
C19 0.030(2) 0.026(2) 0.017(2) -0.0058(18) 0.0001(18) 0.0006(19)
C20 0.023(2) 0.021(2) 0.018(2) 0.0007(16) 0.0043(18) 0.0027(16)
C21 0.014(2) 0.0180(19) 0.018(2) 0.0037(15) 0.0025(16) 0.0060(15)
C22 0.021(2) 0.019(2) 0.0165(19) -0.0018(16) 0.0036(16) 0.0018(16)
C23 0.026(2) 0.0152(19) 0.027(2) -0.0002(16) 0.0044(18) 0.0010(16)
C24 0.022(2) 0.023(2) 0.021(2) 0.0076(17) 0.0050(17) 0.0042(16)
C25 0.017(2) 0.026(2) 0.0155(19) 0.0039(17) 0.0011(16) 0.0049(17)
C26 0.018(2) 0.0155(19) 0.019(2) -0.0025(16) 0.0014(16) 0.0005(16)

loop_
_atom_type_symbol
_atom_type_description
_atom_type_scat_dispersion_real
_atom_type_scat_dispersion_imag
_atom_type_scat_source
C C 0.0033 0.0016 'International Tables Vol C Tables 4.2.6.8 and 6.1.1.4'
H H 0.0000 0.0000 'International Tables Vol C Tables 4.2.6.8 and 6.1.1.4'
Cl Cl 0.1484 0.1585 'International Tables Vol C Tables 4.2.6.8 and 6.1.1.4'
Hf Hf -0.5830 6.1852 'International Tables Vol C Tables 4.2.6.8 and 6.1.1.4'
N N 0.0061 0.0033 'International Tables Vol C Tables 4.2.6.8 and 6.1.1.4'
P P 0.1023 0.0942 'International Tables Vol C Tables 4.2.6.8 and 6.1.1.4'
O O 0.0106 0.0060 'International Tables Vol C Tables 4.2.6.8 and 6.1.1.4'

loop_
_geom_angle_atom_site_label_1
_geom_angle_atom_site_label_2
_geom_angle_atom_site_label_3
_geom_angle
_geom_angle_site_symmetry_1
_geom_angle_site_symmetry_3
N1 Hf1 N1 126.52(16) . 2_655
N1 Hf1 Cl2 95.67(8) . 2_655
N1 Hf1 Cl2 91.70(8) 2_655 2_655
N1 Hf1 Cl2 91.70(8) . .
N1 Hf1 Cl2 95.67(8) 2_655 .
Cl2 Hf1 Cl2 163.58(5) 2_655 .
N1 Hf1 P1 160.40(8) . 2_655
N1 Hf1 P1 72.88(8) 2_655 2_655
Cl2 Hf1 P1 79.52(3) 2_655 2_655
Cl2 Hf1 P1 88.64(3) . 2_655
N1 Hf1 P1 72.88(8) . .
N1 Hf1 P1 160.40(8) 2_655 .
Cl2 Hf1 P1 88.64(3) 2_655 .
Cl2 Hf1 P1 79.52(3) . .
P1 Hf1 P1 87.94(4) 2_655 .
C14 P1 C15 105.24(17) . .
C14 P1 C21 105.24(19) . .
C15 P1 C21 104.50(18) . .
C14 P1 Hf1 95.29(13) . .
C15 P1 Hf1 119.40(12) . .
C21 P1 Hf1 124.10(13) . .
C9 N1 C1 116.1(3) . .
C9 N1 Hf1 127.3(2) . .
C1 N1 Hf1 116.5(2) . .
C2 C1 C7 120.8(3) . .
C2 C1 N1 120.6(3) . .
C7 C1 N1 118.5(3) . .
C1 C2 C4 118.6(3) . .
C1 C2 C3 120.8(3) . .
C4 C2 C3 120.5(3) . .
C5 C4 C2 120.5(3) . .
C4 C5 C6 120.3(4) . .
C7 C6 C5 121.3(3) . .
C6 C7 C1 118.1(3) . .
C6 C7 C8 120.3(3) . .
C1 C7 C8 121.4(3) . .
N1 C9 C10 122.3(4) . .
N1 C9 C14 119.8(3) . .
C10 C9 C14 117.9(3) . .
C11 C10 C9 120.6(4) . .
C10 C11 C12 121.4(4) . .
C13 C12 C11 118.8(4) . .
C12 C13 C14 121.0(4) . .
C13 C14 C9 120.2(3) . .
C13 C14 P1 122.7(3) . .
C9 C14 P1 116.9(3) . .
C20 C15 C16 119.1(4) . .
C20 C15 P1 118.4(3) . .
C16 C15 P1 122.5(3) . .
C15 C16 C17 120.4(4) . .
C18 C17 C16 120.1(4) . .
C17 C18 C19 119.8(4) . .
C20 C19 C18 120.1(4) . .
C19 C20 C15 120.5(4) . .
C26 C21 C22 119.2(4) . .
C26 C21 P1 119.4(3) . .
C22 C21 P1 121.2(3) . .
C23 C22 C21 119.6(4) . .
C22 C23 C24 121.2(4) . .
C23 C24 C25 119.6(4) . .
C24 C25 C26 119.7(4) . .
C21 C26 C25 120.6(4) . .

loop_
_geom_bond_atom_site_label_1
_geom_bond_atom_site_label_2
_geom_bond_distance
_geom_bond_site_symmetry_2
Hf1 N1 2.127(3) .
Hf1 N1 2.127(3) 2_655
Hf1 Cl2 2.4170(9) 2_655
Hf1 Cl2 2.4170(9) .
Hf1 P1 2.7736(9) 2_655
Hf1 P1 2.7736(9) .
P1 C14 1.810(4) .
P1 C15 1.826(4) .
P1 C21 1.836(4) .
N1 C9 1.391(5) .
N1 C1 1.437(5) .
C1 C2 1.395(5) .
C1 C7 1.424(5) .
C2 C4 1.400(5) .
C2 C3 1.511(5) .
C4 C5 1.383(5) .
C5 C6 1.384(5) .
C6 C7 1.378(5) .
C7 C8 1.502(5) .
C9 C10 1.406(5) .
C9 C14 1.412(5) .
C10 C11 1.373(6) .
C11 C12 1.395(7) .
C12 C13 1.375(6) .
C13 C14 1.398(5) .
C15 C20 1.389(6) .
C15 C16 1.393(5) .
C16 C17 1.395(6) .
C17 C18 1.378(7) .
C18 C19 1.393(6) .
C19 C20 1.390(6) .
C21 C26 1.383(6) .
C21 C22 1.401(5) .
C22 C23 1.383(5) .
C23 C24 1.381(6) .
C24 C25 1.383(6) .
C25 C26 1.400(6) .
